data_4349696
loop_
_publ_author_name
'Wright, Christopher M. R.'
'Williams, Thomas J.'
'Turner, Zo\"e R.'
'Buffet, Jean-Charles'
'O'Hare, Dermot'

_publ_section_title
;
 Selective ethylene oligomerisation using supported tungsten mono-imido
 catalysts
;
_journal_issue 6
_journal_name_full 'Inorganic Chemistry Frontiers'
_journal_page_first 1048
_journal_paper_doi 10.1039/C7QI00128B
_journal_volume 4
_journal_year 2017
_chemical_formula_moiety 'C9 H14 Cl N W'
_chemical_formula_sum 'C9 H14 Cl N W'
_chemical_formula_weight 355.51
_chemical_properties_physical ', Air-sensitive,Moisture-sensitive'
_space_group_crystal_system monoclinic
_space_group_IT_number 11
_space_group_name_Hall '-P 2yb'
_space_group_name_H-M_alt 'P 1 21/m 1'
_atom_sites_solution_hydrogens geom
_audit_block_doi 10.5517/ccdc.csd.cc1mzdtt
_audit_creation_method SHELXL-2014
_audit_update_record
;
2016-11-23 deposited with the CCDC.
2017-05-10 downloaded from the CCDC.
;
_cell_angle_alpha 90
_cell_angle_beta 93.495(2)
_cell_angle_gamma 90
_cell_formula_units_Z 2
_cell_length_a 6.3636(2)
_cell_length_b 7.2907(2)
_cell_length_c 11.9698(3)
_cell_measurement_reflns_used 4698
_cell_measurement_temperature 150(2)
_cell_measurement_theta_max 27.485
_cell_measurement_theta_min 5.097
_cell_volume 554.31(3)
_computing_cell_refinement 'HKL Scalepack (Otwinowski & Minor 1997)'
_computing_data_collection 'Collect (Nonius BV, 1997-2000)'
_computing_data_reduction 'HKL Denzo and Scalepack (Otwinowski & Minor 1997)'
_computing_molecular_graphics 'Ortep-3 for Windows (Farrugia, 1997)'
_computing_publication_material 'WinGX publication routines (Farrugia, 1999)'
_computing_structure_refinement 'SHELXL-2014 (Sheldrick, 2014)'
_computing_structure_solution
;
SIR-92
Altomare, A.; Cascarano, G.; Giacovazzo, C.; Guagliardi, A. J. 
Appl. Cryst. 1994, 27, 435.
;
_diffrn_ambient_temperature 150(2)
_diffrn_measured_fraction_theta_full 0.988
_diffrn_measured_fraction_theta_max 0.988
_diffrn_measurement_device '95mm CCD camera on \k-goniostat'
_diffrn_measurement_device_type KappaCCD
_diffrn_measurement_method CCD
_diffrn_radiation_source 'fine-focus sealed tube'
_diffrn_radiation_type MoK\a
_diffrn_radiation_wavelength 0.71073
_diffrn_reflns_av_R_equivalents 0.0449
_diffrn_reflns_av_unetI/netI 0.0547
_diffrn_reflns_Laue_measured_fraction_full 0.988
_diffrn_reflns_Laue_measured_fraction_max 0.988
_diffrn_reflns_limit_h_max 8
_diffrn_reflns_limit_h_min -8
_diffrn_reflns_limit_k_max 9
_diffrn_reflns_limit_k_min -9
_diffrn_reflns_limit_l_max 15
_diffrn_reflns_limit_l_min -15
_diffrn_reflns_number 2527
_diffrn_reflns_point_group_measured_fraction_full 0.988
_diffrn_reflns_point_group_measured_fraction_max 0.988
_diffrn_reflns_theta_full 25.242
_diffrn_reflns_theta_max 27.529
_diffrn_reflns_theta_min 5.119
_exptl_absorpt_coefficient_mu 10.611
_exptl_absorpt_correction_T_max 1.0000
_exptl_absorpt_correction_T_min 0.6953
_exptl_absorpt_correction_type multi-scan
_exptl_absorpt_process_details
;
Multi-scan from symmetry-related measurements using
Sortav (Blessing 1995)
;
_exptl_crystal_colour orange
_exptl_crystal_density_diffrn 2.130
_exptl_crystal_description block
_exptl_crystal_F_000 332
_exptl_crystal_recrystallization_method 'Re-crystallisation from solvent: hexane'
_exptl_crystal_size_max 0.200
_exptl_crystal_size_mid 0.150
_exptl_crystal_size_min 0.100
_refine_diff_density_max 1.895
_refine_diff_density_min -2.126
_refine_diff_density_rms 0.251
_refine_ls_extinction_method none
_refine_ls_goodness_of_fit_ref 1.034
_refine_ls_hydrogen_treatment constr
_refine_ls_matrix_type full
_refine_ls_number_parameters 77
_refine_ls_number_reflns 1367
_refine_ls_number_restraints 0
_refine_ls_restrained_S_all 1.034
_refine_ls_R_factor_all 0.0448
_refine_ls_R_factor_gt 0.0375
_refine_ls_shift/su_max 0.000
_refine_ls_shift/su_mean 0.000
_refine_ls_structure_factor_coef Fsqd
_refine_ls_weighting_details 'w=1/[\s^2^(Fo^2^)+(0.0522P)^2^+1.9381P] where P=(Fo^2^+2Fc^2^)/3'
_refine_ls_weighting_scheme calc
_refine_ls_wR_factor_gt 0.0913
_refine_ls_wR_factor_ref 0.0944
_reflns_Friedel_coverage 0.000
_reflns_number_gt 1208
_reflns_number_total 1367
_reflns_threshold_expression 'I > 2\s(I)'
_cod_data_source_file c7qi00128b2.cif
_cod_data_source_block 012cw16-ZRT
_cod_original_sg_symbol_H-M 'P 21/m'
_cod_database_code 4349696
_shelx_space_group_comment
;
The symmetry employed for this shelxl refinement is uniquely defined
by the following loop, which should always be used as a source of
symmetry information in preference to the above space-group names.
They are only intended as comments.
;
_shelx_estimated_absorpt_t_min 0.225
_shelx_estimated_absorpt_t_max 0.417
_shelxl_version_number 2014-3

loop_
_space_group_symop_operation_xyz
'x, y, z'
'-x, y+1/2, -z'
'-x, -y, -z'
'x, -y-1/2, z'

loop_
_atom_site_label
_atom_site_type_symbol
_atom_site_fract_x
_atom_site_fract_y
_atom_site_fract_z
_atom_site_U_iso_or_equiv
_atom_site_adp_type
_atom_site_occupancy
_atom_site_site_symmetry_order
_atom_site_calc_flag
_atom_site_refinement_flags_posn
_atom_site_refinement_flags_adp
_atom_site_refinement_flags_occupancy
_atom_site_disorder_assembly
_atom_site_disorder_group
W1 W 0.66430(6) 0.2500 0.33384(3) 0.02155(16) Uani 1 2 d S T P A .
Cl1 Cl 0.6594(4) 0.2500 0.53540(19) 0.0291(5) Uani 1 2 d S T P . .
N1 N 0.6840(14) 0.2500 0.1895(7) 0.0244(18) Uani 1 2 d S T P . .
C1 C 0.7105(14) 0.236(2) 0.0758(5) 0.026(3) Uani 0.5 1 d G . P A -1
C2 C 0.8907(12) 0.1553(18) 0.0379(6) 0.029(3) Uani 0.5 1 d G . P A -1
H2 H 0.9955 0.1077 0.0900 0.035 Uiso 0.5 1 calc R U P A -1
C3 C 0.9177(14) 0.1441(17) -0.0763(7) 0.042(4) Uani 0.5 1 d G . P A -1
H3 H 1.0409 0.0889 -0.1022 0.050 Uiso 0.5 1 calc R U P A -1
C4 C 0.7645(18) 0.2137(19) -0.1525(5) 0.043(7) Uani 0.5 1 d G . P A -1
H4 H 0.7830 0.2061 -0.2305 0.052 Uiso 0.5 1 calc R U P A -1
C5 C 0.5843(16) 0.2945(15) -0.1145(7) 0.045(5) Uani 0.5 1 d G . P A -1
H5 H 0.4796 0.3421 -0.1666 0.054 Uiso 0.5 1 calc R U P A -1
C6 C 0.5573(13) 0.3057(17) -0.0004(7) 0.035(4) Uani 0.5 1 d G . P A -1
H6 H 0.4341 0.3609 0.0256 0.042 Uiso 0.5 1 calc R U P A -1
C7 C 0.8211(11) -0.0050(11) 0.3529(6) 0.0278(14) Uani 1 1 d . . . . .
H7A H 0.8220 -0.0663 0.2801 0.042 Uiso 1 1 calc R U . A .
H7B H 0.7476 -0.0822 0.4051 0.042 Uiso 1 1 calc R U . . .
H7C H 0.9662 0.0154 0.3824 0.042 Uiso 1 1 calc R U . . .
C8 C 0.3342(17) 0.2500 0.3269(10) 0.036(3) Uani 1 2 d S T P . .
H8A H 0.2860 0.2500 0.4031 0.054 Uiso 1 2 calc R U P A .
H8B H 0.2812 0.3598 0.2872 0.054 Uiso 0.5 1 calc R U P . .
H8C H 0.2812 0.1402 0.2872 0.054 Uiso 0.5 1 calc R U P . .

loop_
_atom_site_aniso_label
_atom_site_aniso_U_11
_atom_site_aniso_U_22
_atom_site_aniso_U_33
_atom_site_aniso_U_23
_atom_site_aniso_U_13
_atom_site_aniso_U_12
W1 0.0251(2) 0.0212(2) 0.0184(2) 0.000 0.00175(15) 0.000
Cl1 0.0345(13) 0.0331(14) 0.0198(11) 0.000 0.0040(9) 0.000
N1 0.031(4) 0.019(4) 0.024(4) 0.000 0.002(3) 0.000
C1 0.041(6) 0.020(7) 0.018(4) -0.001(10) 0.001(4) -0.013(11)
C2 0.033(7) 0.036(8) 0.018(6) 0.012(6) 0.001(5) -0.006(7)
C3 0.052(10) 0.051(11) 0.023(7) 0.000(7) 0.014(7) -0.008(9)
C4 0.056(9) 0.05(2) 0.021(6) 0.006(7) 0.001(6) -0.009(9)
C5 0.062(10) 0.028(14) 0.042(8) 0.003(6) -0.023(8) 0.012(7)
C6 0.059(11) 0.019(8) 0.026(6) 0.002(5) -0.003(7) 0.008(6)
C7 0.029(3) 0.022(3) 0.033(3) 0.003(3) 0.006(3) 0.002(3)
C8 0.026(6) 0.042(7) 0.040(6) 0.000 -0.005(5) 0.000

loop_
_atom_type_symbol
_atom_type_description
_atom_type_scat_dispersion_real
_atom_type_scat_dispersion_imag
_atom_type_scat_source
C C 0.0033 0.0016 'International Tables Vol C Tables 4.2.6.8 and 6.1.1.4'
H H 0.0000 0.0000 'International Tables Vol C Tables 4.2.6.8 and 6.1.1.4'
Cl Cl 0.1484 0.1585 'International Tables Vol C Tables 4.2.6.8 and 6.1.1.4'
N N 0.0061 0.0033 'International Tables Vol C Tables 4.2.6.8 and 6.1.1.4'
W W -0.8490 6.8722 'International Tables Vol C Tables 4.2.6.8 and 6.1.1.4'

loop_
_citation_id
_citation_doi
_citation_year
1 10.1039/C7QI00128B 2017

loop_
_geom_angle_atom_site_label_1
_geom_angle_atom_site_label_2
_geom_angle_atom_site_label_3
_geom_angle
_geom_angle_site_symmetry_1
_geom_angle_site_symmetry_3
N1 W1 C8 95.4(4) . .
N1 W1 C7 92.6(2) . 4_565
C8 W1 C7 118.0(2) . 4_565
N1 W1 C7 92.6(2) . .
C8 W1 C7 118.0(2) . .
C7 W1 C7 123.0(4) 4_565 .
N1 W1 Cl1 176.6(3) . .
C8 W1 Cl1 88.0(3) . .
C7 W1 Cl1 85.81(19) 4_565 .
C7 W1 Cl1 85.81(19) . .
C1 N1 W1 174.9(6) . .
N1 C1 C2 120.3(7) . .
N1 C1 C6 119.7(7) . .
C2 C1 C6 120.0 . .
C3 C2 C1 120.0 . .
C3 C2 H2 120.0 . .
C1 C2 H2 120.0 . .
C2 C3 C4 120.0 . .
C2 C3 H3 120.0 . .
C4 C3 H3 120.0 . .
C5 C4 C3 120.0 . .
C5 C4 H4 120.0 . .
C3 C4 H4 120.0 . .
C4 C5 C6 120.0 . .
C4 C5 H5 120.0 . .
C6 C5 H5 120.0 . .
C5 C6 C1 120.0 . .
C5 C6 H6 120.0 . .
C1 C6 H6 120.0 . .
W1 C7 H7A 109.5 . .
W1 C7 H7B 109.5 . .
H7A C7 H7B 109.5 . .
W1 C7 H7C 109.5 . .
H7A C7 H7C 109.5 . .
H7B C7 H7C 109.5 . .
W1 C8 H8A 109.5 . .
W1 C8 H8B 109.5 . .
H8A C8 H8B 109.5 . .
W1 C8 H8C 109.5 . .
H8A C8 H8C 109.5 . .
H8B C8 H8C 109.5 . .

loop_
_geom_bond_atom_site_label_1
_geom_bond_atom_site_label_2
_geom_bond_distance
_geom_bond_site_symmetry_2
W1 N1 1.740(8) .
W1 C8 2.097(11) .
W1 C7 2.115(8) 4_565
W1 C7 2.115(8) .
W1 Cl1 2.415(2) .
N1 C1 1.384(10) .
C1 C2 1.3900 .
C1 C6 1.3900 .
C2 C3 1.3900 .
C2 H2 0.9500 .
C3 C4 1.3900 .
C3 H3 0.9500 .
C4 C5 1.3900 .
C4 H4 0.9500 .
C5 C6 1.3900 .
C5 H5 0.9500 .
C6 H6 0.9500 .
C7 H7A 0.9800 .
C7 H7B 0.9800 .
C7 H7C 0.9800 .
C8 H8A 0.9800 .
C8 H8B 0.9800 .
C8 H8C 0.9800 .

loop_
_geom_torsion_atom_site_label_1
_geom_torsion_atom_site_label_2
_geom_torsion_atom_site_label_3
_geom_torsion_atom_site_label_4
_geom_torsion
N1 C1 C2 C3 -179.1(12)
C6 C1 C2 C3 0.0
C1 C2 C3 C4 0.0
C2 C3 C4 C5 0.0
C3 C4 C5 C6 0.0
C4 C5 C6 C1 0.0
N1 C1 C6 C5 179.1(12)
C2 C1 C6 C5 0.0
